data_5910217
loop_
_publ_author_name
'Wyckoff, R. W. G.'

_publ_section_title
;
Page 64 from the Structure of Crystals, vol. 4 by Wyckoff R W G. 
published by Interscience Publishers, Inc. in 1951 
;
_journal_name_full 'The Structure of Crystals'
_journal_page_first 64
_journal_page_last 64
_journal_volume 4
_journal_year 1951
_chemical_formula_structural Mo2BC
_chemical_formula_sum 'C B Mo2'
_space_group_IT_number 63
_symmetry_cell_setting orthorhombic
_symmetry_Int_Tables_number 63
_symmetry_space_group_name_Hall '-C 2c 2'
_symmetry_space_group_name_H-M 'C m c m'
_audit_creation_date 2006-28-10
_audit_creation_method
;
Page 64 from the Structure of Crystals, vol. 4 by Wyckoff R W G. 
published by Interscience Publishers, Inc. in 1951 
;
_audit_update_record 'created by Girish Upreti, Portland State University'
_cell_angle_alpha 90
_cell_angle_beta 90
_cell_angle_gamma 90
_cell_length_a 3.086
_cell_length_b 17.35
_cell_length_c 3.047
_cell_volume 163.143
_cod_original_formula_sum 'Mo2 B C'
_cod_database_code 5910217

loop_
_symmetry_equiv_pos_as_xyz
x,y,z
x,-y,-z
-x,y,-z+1/2
-x,-y,z+1/2
-x,-y,-z
-x,y,z
x,-y,z+1/2
x,y,-z+1/2
x+1/2,y+1/2,z
x+1/2,-y+1/2,-z
-x+1/2,y+1/2,-z+1/2
-x+1/2,-y+1/2,z+1/2
-x+1/2,-y+1/2,-z
-x+1/2,y+1/2,z
x+1/2,-y+1/2,z+1/2
x+1/2,y+1/2,-z+1/2

loop_
_atom_site_fract_x
_atom_site_fract_y
_atom_site_fract_z
_atom_site_label
0.00000 0.07000 0.25000 Mo1
0.50000 0.57000 0.25000 Mo2
0.00000 -0.07000 -0.25000 Mo3
-0.50000 -0.57000 -0.25000 Mo4
0.00000 0.31400 0.25000 Mo5
0.50000 0.81400 0.25000 Mo6
-0.00000 -0.31400 -0.25000 Mo7
-0.50000 -0.81400 -0.25000 Mo8
0.00000 0.47300 0.25000 B1
0.50000 0.97300 0.25000 B2
0.00000 -0.47300 -0.25000 B3
-0.50000 -0.97300 -0.25000 B4
0.00000 0.19200 0.25000 C1
0.50000 0.69200 0.25000 C2
-0.00000 -0.19200 -0.25000 C3
-0.50000 -0.69200 -0.25000 C4
